data_7716313
loop_
_publ_author_name
'Dunes, Gabriel'
'Cordier, Marie'
'Kahlal, Samia'
'Pollnitz, Alpar'
'Saillard, Jean-Yves'
'Silvestru, Cristian'
'Sarazin, Yann'

_publ_section_title
;
 C--H Bond Activation at Antimony(III): Synthesis and Reactivity of
 Sb(III)-Oxyaryl Species
;
_journal_name_full 'Dalton Transactions'
_journal_paper_doi 10.1039/D4DT01400F
_journal_year 2024
_chemical_absolute_configuration rm/ad/rmad/syn/unk/.
_chemical_compound_source 'synthesis as described'
_chemical_formula_moiety 'C12 H19 I2 N2 Sb'
_chemical_formula_sum 'C12 H19 I2 N2 Sb'
_chemical_formula_weight 566.84
_space_group_crystal_system monoclinic
_space_group_IT_number 4
_space_group_name_Hall 'P 2yb'
_space_group_name_H-M_alt 'P 1 21 1'
_atom_sites_solution_hydrogens geom
_atom_sites_solution_primary dual
_audit_update_record
;
2024-02-28 deposited with the CCDC.	2024-05-31 downloaded from the CCDC.
;
_cell_angle_alpha 90
_cell_angle_beta 101.901(4)
_cell_angle_gamma 90
_cell_formula_units_Z 6
_cell_length_a 8.7432(9)
_cell_length_b 17.2545(17)
_cell_length_c 16.9471(18)
_cell_measurement_reflns_used 9719
_cell_measurement_temperature 150(2)
_cell_measurement_theta_max 27.5159
_cell_measurement_theta_min 2.3806
_cell_measurement_wavelength 0.710730
_cell_volume 2501.7(4)
_computing_cell_refinement 'APEX3 (Bruker, 2015)'
_computing_data_collection 'Bruker APEX3 (Bruker, 2015)'
_computing_data_reduction 'SAINT (Bruker, 2014)'
_computing_molecular_graphics
;
   'SXGRAPH (L. Farrugia, 1999), Mercury (CSD, 2020)'
;
_computing_publication_material 'CRYSCALC (T. Roisnel, local program, ver. 2023)'
_computing_structure_refinement 'SHELXL-2018_3 (Sheldrick, 2018)'
_computing_structure_solution 'SHELXT 2018_2 (Sheldrick, 2018)'
_diffrn_ambient_temperature 150(2)
_diffrn_detector CMOS-PHOTON70
_diffrn_detector_area_resol_mean 7.39
_diffrn_measured_fraction_theta_full 0.999
_diffrn_measured_fraction_theta_max 0.996
_diffrn_measurement_device_type 'D8 VENTURE Bruker AXS'
_diffrn_measurement_method 'rotation images'
_diffrn_orient_matrix_UB_11 -0.0593035
_diffrn_orient_matrix_UB_12 -0.0200584
_diffrn_orient_matrix_UB_13 0.0402578
_diffrn_orient_matrix_UB_21 -0.0923166
_diffrn_orient_matrix_UB_22 -0.0104065
_diffrn_orient_matrix_UB_23 -0.0444294
_diffrn_orient_matrix_UB_31 0.0402897
_diffrn_orient_matrix_UB_32 -0.0533692
_diffrn_orient_matrix_UB_33 -0.0064673
_diffrn_radiation_monochromator 'multilayer monochromator'
_diffrn_radiation_probe x-ray
_diffrn_radiation_source 'Incoatec microfocus sealed tube'
_diffrn_radiation_type MoK\a
_diffrn_radiation_wavelength 0.71073
_diffrn_reflns_av_R_equivalents 0.0416
_diffrn_reflns_av_unetI/netI 0.0373
_diffrn_reflns_limit_h_max 11
_diffrn_reflns_limit_h_min -11
_diffrn_reflns_limit_k_max 22
_diffrn_reflns_limit_k_min -22
_diffrn_reflns_limit_l_max 22
_diffrn_reflns_limit_l_min -21
_diffrn_reflns_number 48122
_diffrn_reflns_theta_full 25.242
_diffrn_reflns_theta_max 27.532
_diffrn_reflns_theta_min 2.361
_diffrn_source_current 1.00
_diffrn_source_power 50.0
_diffrn_source_voltage 50.00
_exptl_absorpt_coefficient_mu 5.341
_exptl_absorpt_correction_T_max 0.808
_exptl_absorpt_correction_T_min 0.731
_exptl_absorpt_correction_type multi-scan
_exptl_absorpt_process_details
;
  [Sheldrick, G.M. (2014). SADABS Bruker AXS Inc., Madison, Wisconsin, USA]
;
_exptl_crystal_colour yellow
_exptl_crystal_density_diffrn 2.258
_exptl_crystal_description prism
_exptl_crystal_F_000 1572
_exptl_crystal_size_max 0.090
_exptl_crystal_size_mid 0.080
_exptl_crystal_size_min 0.040
_refine_diff_density_max 0.805
_refine_diff_density_min -1.347
_refine_diff_density_rms 0.154
_refine_ls_abs_structure_details
;
Refined as an inversion twin.
;
_refine_ls_abs_structure_Flack 0.01(4)
_refine_ls_extinction_method none
_refine_ls_goodness_of_fit_ref 1.150
_refine_ls_hydrogen_treatment constr
_refine_ls_matrix_type full
_refine_ls_number_parameters 473
_refine_ls_number_reflns 11348
_refine_ls_number_restraints 19
_refine_ls_restrained_S_all 1.150
_refine_ls_R_factor_all 0.0354
_refine_ls_R_factor_gt 0.0342
_refine_ls_shift/su_max 0.001
_refine_ls_shift/su_mean 0.000
_refine_ls_structure_factor_coef Fsqd
_refine_ls_weighting_details 'w=1/[\s^2^(Fo^2^)+15.6320P] where P=(Fo^2^+2Fc^2^)/3'
_refine_ls_weighting_scheme calc
_refine_ls_wR_factor_gt 0.0726
_refine_ls_wR_factor_ref 0.0731
_reflns_Friedel_coverage 0.910
_reflns_Friedel_fraction_full 0.986
_reflns_Friedel_fraction_max 0.969
_reflns_number_gt 11038
_reflns_number_total 11348
_reflns_threshold_expression >2sigma(I)
_cod_data_source_file d4dt01400f3.cif
_cod_data_source_block NCNMe4_SbI2
_cod_original_sg_symbol_H-M 'P 21'
_cod_database_code 7716313

loop_
_space_group_symop_operation_xyz
'x, y, z'
'-x, y+1/2, -z'

loop_
_atom_site_label
_atom_site_type_symbol
_atom_site_fract_x
_atom_site_fract_y
_atom_site_fract_z
_atom_site_U_iso_or_equiv
_atom_site_adp_type
_atom_site_occupancy
_atom_site_site_symmetry_order
_atom_site_calc_flag
_atom_site_refinement_flags_posn
_atom_site_refinement_flags_adp
_atom_site_refinement_flags_occupancy
_atom_site_disorder_assembly
_atom_site_disorder_group
I1 I 0.02191(8) 0.08300(4) 0.42993(4) 0.02336(14) Uani 1 1 d . . . . .
I2 I 0.41101(9) 0.15910(5) 0.18538(4) 0.03200(17) Uani 1 1 d . . . . .
Sb1 Sb 0.21902(7) 0.12365(4) 0.30679(4) 0.01671(12) Uani 1 1 d . . . . .
N1 N -0.0342(10) 0.1449(5) 0.2103(5) 0.0253(19) Uani 1 1 d . . . . .
N2 N 0.4362(9) 0.1795(5) 0.4069(5) 0.0198(17) Uani 1 1 d . . . . .
C1 C 0.1641(11) 0.2413(6) 0.3169(5) 0.0171(19) Uani 1 1 d . . . . .
C2 C 0.0097(11) 0.2665(6) 0.2850(6) 0.0185(19) Uani 1 1 d . . . . .
C3 C -0.0249(11) 0.3456(6) 0.2929(6) 0.022(2) Uani 1 1 d . . . . .
H3 H -0.127260 0.364221 0.271338 0.026 Uiso 1 1 calc R U . . .
C4 C 0.0891(12) 0.3966(6) 0.3319(6) 0.022(2) Uani 1 1 d . . . . .
H4 H 0.063668 0.449660 0.336808 0.026 Uiso 1 1 calc R U . . .
C5 C 0.2387(12) 0.3710(6) 0.3636(6) 0.022(2) Uani 1 1 d . . . . .
H5 H 0.315131 0.406193 0.390943 0.027 Uiso 1 1 calc R U . . .
C6 C 0.2775(11) 0.2939(6) 0.3554(6) 0.0197(19) Uani 1 1 d . . . . .
C7 C -0.1073(11) 0.2093(7) 0.2485(6) 0.025(2) Uani 1 1 d . . . . .
H7A H -0.188156 0.234904 0.207227 0.031 Uiso 1 1 calc R U . . .
H7B H -0.159032 0.187825 0.290469 0.031 Uiso 1 1 calc R U . . .
C8 C -0.0059(13) 0.1698(8) 0.1316(6) 0.032(3) Uani 1 1 d . . . . .
H8A H 0.053117 0.129516 0.109995 0.048 Uiso 1 1 calc R U . . .
H8B H 0.054261 0.218096 0.138104 0.048 Uiso 1 1 calc R U . . .
H8C H -0.106083 0.178197 0.094306 0.048 Uiso 1 1 calc R U . . .
C9 C -0.1303(13) 0.0750(7) 0.1997(7) 0.034(3) Uani 1 1 d . . . . .
H9A H -0.228083 0.085187 0.161049 0.052 Uiso 1 1 calc R U . . .
H9B H -0.153895 0.059737 0.251665 0.052 Uiso 1 1 calc R U . . .
H9C H -0.073509 0.032987 0.179417 0.052 Uiso 1 1 calc R U . . .
C10 C 0.4406(11) 0.2620(6) 0.3838(6) 0.0201(19) Uani 1 1 d . U . . .
H10A H 0.499831 0.267386 0.340274 0.024 Uiso 1 1 calc R U . . .
H10B H 0.495314 0.292408 0.430799 0.024 Uiso 1 1 calc R U . . .
C11 C 0.5900(11) 0.1418(6) 0.4086(7) 0.027(2) Uani 1 1 d . U . . .
H11A H 0.613817 0.143425 0.354604 0.040 Uiso 1 1 calc R U . . .
H11B H 0.585849 0.087709 0.425790 0.040 Uiso 1 1 calc R U . . .
H11C H 0.671642 0.169324 0.446603 0.040 Uiso 1 1 calc R U . . .
C12 C 0.4024(12) 0.1750(6) 0.4888(6) 0.024(2) Uani 1 1 d . U . . .
H12A H 0.481316 0.204493 0.526447 0.037 Uiso 1 1 calc R U . . .
H12B H 0.404737 0.120735 0.506035 0.037 Uiso 1 1 calc R U . . .
H12C H 0.298665 0.196857 0.488180 0.037 Uiso 1 1 calc R U . . .
I3 I 0.82631(10) 0.38041(5) 0.07176(5) 0.03856(19) Uani 1 1 d . . . . .
I4 I 0.38716(10) 0.64778(5) 0.05812(5) 0.0396(2) Uani 1 1 d . . . . .
Sb2 Sb 0.60645(8) 0.51264(4) 0.06433(4) 0.02357(15) Uani 1 1 d . . . . .
N3 N 0.4211(11) 0.4152(6) 0.0962(6) 0.032(2) Uani 1 1 d . . . . .
N4 N 0.8173(11) 0.6075(6) 0.1142(5) 0.028(2) Uani 1 1 d . . . . .
C13 C 0.6419(11) 0.5100(6) 0.1925(5) 0.0182(19) Uani 1 1 d . . . . .
C14 C 0.5792(11) 0.4501(6) 0.2292(6) 0.021(2) Uani 1 1 d . . . . .
C15 C 0.6029(12) 0.4484(6) 0.3138(6) 0.022(2) Uani 1 1 d . . . . .
H15 H 0.560317 0.407628 0.340294 0.026 Uiso 1 1 calc R U . . .
C16 C 0.6896(12) 0.5071(6) 0.3581(6) 0.022(2) Uani 1 1 d . . . . .
H16 H 0.706258 0.506047 0.415252 0.026 Uiso 1 1 calc R U . . .
C17 C 0.7524(11) 0.5674(6) 0.3207(5) 0.019(2) Uani 1 1 d . . . . .
H17 H 0.811159 0.607105 0.352053 0.023 Uiso 1 1 calc R U . . .
C18 C 0.7282(11) 0.5691(6) 0.2362(6) 0.0186(19) Uani 1 1 d . . . . .
C19 C 0.4972(13) 0.3866(7) 0.1775(6) 0.030(2) Uani 1 1 d . . . . .
H19A H 0.573402 0.345562 0.171914 0.036 Uiso 1 1 calc R U . . .
H19B H 0.417042 0.363446 0.203915 0.036 Uiso 1 1 calc R U . . .
C20 C 0.3862(19) 0.3511(8) 0.0357(8) 0.052(4) Uani 1 1 d . . . . .
H20A H 0.481650 0.321278 0.035773 0.077 Uiso 1 1 calc R U . . .
H20B H 0.347642 0.373030 -0.018037 0.077 Uiso 1 1 calc R U . . .
H20C H 0.306357 0.316874 0.049778 0.077 Uiso 1 1 calc R U . . .
C21 C 0.2711(15) 0.4540(9) 0.1019(9) 0.050(4) Uani 1 1 d . . . . .
H21A H 0.204330 0.417354 0.123356 0.075 Uiso 1 1 calc R U . . .
H21B H 0.217643 0.471226 0.048198 0.075 Uiso 1 1 calc R U . . .
H21C H 0.293045 0.498853 0.137934 0.075 Uiso 1 1 calc R U . . .
C22 C 0.7828(13) 0.6357(5) 0.1912(6) 0.022(2) Uani 1 1 d . . . . .
H22A H 0.700691 0.676097 0.180268 0.026 Uiso 1 1 calc R U . . .
H22B H 0.877957 0.659090 0.224603 0.026 Uiso 1 1 calc R U . . .
C23 C 0.9719(15) 0.5707(9) 0.1286(8) 0.041(3) Uani 1 1 d . . . . .
H23A H 1.052859 0.610053 0.145397 0.062 Uiso 1 1 calc R U . . .
H23B H 0.987470 0.545742 0.078940 0.062 Uiso 1 1 calc R U . . .
H23C H 0.978507 0.531657 0.171213 0.062 Uiso 1 1 calc R U . . .
C24 C 0.8155(17) 0.6722(7) 0.0565(7) 0.038(3) Uani 1 1 d . . . . .
H24A H 0.711761 0.696213 0.045009 0.057 Uiso 1 1 calc R U . . .
H24B H 0.839778 0.652220 0.006337 0.057 Uiso 1 1 calc R U . . .
H24C H 0.893875 0.710846 0.079978 0.057 Uiso 1 1 calc R U . . .
I5 I 1.15972(10) 0.35443(5) 0.79564(5) 0.0396(2) Uani 1 1 d . . . . .
I6 I 0.56198(8) 0.42580(4) 0.56175(4) 0.02678(15) Uani 1 1 d . . . . .
Sb3 Sb 0.86107(7) 0.38630(4) 0.67923(4) 0.01844(13) Uani 1 1 d . . . . .
N5 N 0.9931(9) 0.3304(5) 0.5768(5) 0.0181(16) Uani 1 1 d . . . . .
N6 N 0.6964(13) 0.3642(6) 0.7783(6) 0.036(2) Uani 1 1 d . . . . .
C25 C 0.7999(11) 0.2669(6) 0.6708(6) 0.0187(19) Uani 1 1 d . . . . .
C26 C 0.8811(11) 0.2166(6) 0.6319(5) 0.0168(18) Uani 1 1 d . . . . .
C27 C 0.8408(11) 0.1378(6) 0.6266(6) 0.022(2) Uani 1 1 d . . . . .
H27 H 0.894707 0.102412 0.599065 0.027 Uiso 1 1 calc R U . . .
C28 C 0.7205(12) 0.1124(7) 0.6625(6) 0.027(2) Uani 1 1 d . . . . .
H28 H 0.694400 0.058904 0.660140 0.032 Uiso 1 1 calc R U . . .
C29 C 0.6373(12) 0.1628(6) 0.7016(6) 0.023(2) Uani 1 1 d . . . . .
H29 H 0.554722 0.144345 0.725185 0.028 Uiso 1 1 calc R U . . .
C30 C 0.6775(12) 0.2414(6) 0.7056(6) 0.022(2) Uani 1 1 d . . . . .
C31 C 1.0197(11) 0.2477(6) 0.6017(6) 0.0188(19) Uani 1 1 d . . . . .
H31A H 1.114806 0.243568 0.644843 0.023 Uiso 1 1 calc R U . . .
H31B H 1.036174 0.216462 0.555168 0.023 Uiso 1 1 calc R U . . .
C32 C 0.8893(12) 0.3345(7) 0.4957(6) 0.025(2) Uani 1 1 d . . . . .
H32A H 0.862748 0.388751 0.482123 0.037 Uiso 1 1 calc R U . . .
H32B H 0.793413 0.305151 0.495896 0.037 Uiso 1 1 calc R U . . .
H32C H 0.943124 0.312375 0.455689 0.037 Uiso 1 1 calc R U . . .
C33 C 1.1434(12) 0.3675(7) 0.5709(7) 0.029(2) Uani 1 1 d . . . . .
H33A H 1.198732 0.334564 0.538880 0.044 Uiso 1 1 calc R U . . .
H33B H 1.207796 0.374133 0.625128 0.044 Uiso 1 1 calc R U . . .
H33C H 1.122922 0.418216 0.544915 0.044 Uiso 1 1 calc R U . . .
C34 C 0.5895(13) 0.3006(6) 0.7431(7) 0.030(2) Uani 1 1 d . . . . .
H34A H 0.502856 0.321829 0.701741 0.036 Uiso 1 1 calc R U . . .
H34B H 0.544088 0.276047 0.785810 0.036 Uiso 1 1 calc R U . . .
C35 C 0.7935(17) 0.3378(10) 0.8567(7) 0.050(4) Uani 1 1 d . . . . .
H35A H 0.725039 0.322555 0.893090 0.075 Uiso 1 1 calc R U . . .
H35B H 0.861844 0.380182 0.881090 0.075 Uiso 1 1 calc R U . . .
H35C H 0.857312 0.293405 0.847350 0.075 Uiso 1 1 calc R U . . .
C36 C 0.6082(18) 0.4327(7) 0.7927(10) 0.050(4) Uani 1 1 d . . . . .
H36A H 0.535925 0.447423 0.742727 0.074 Uiso 1 1 calc R U . . .
H36B H 0.680666 0.475592 0.810621 0.074 Uiso 1 1 calc R U . . .
H36C H 0.548943 0.421241 0.834464 0.074 Uiso 1 1 calc R U . . .

loop_
_atom_site_aniso_label
_atom_site_aniso_U_11
_atom_site_aniso_U_22
_atom_site_aniso_U_33
_atom_site_aniso_U_23
_atom_site_aniso_U_13
_atom_site_aniso_U_12
I1 0.0225(3) 0.0234(3) 0.0265(3) 0.0005(3) 0.0105(2) 0.0001(3)
I2 0.0325(4) 0.0338(4) 0.0327(4) 0.0030(3) 0.0135(3) -0.0027(3)
Sb1 0.0152(3) 0.0154(3) 0.0197(3) 0.0004(2) 0.0038(2) -0.0003(2)
N1 0.022(4) 0.025(5) 0.027(4) -0.005(4) 0.000(3) -0.003(4)
N2 0.012(4) 0.024(5) 0.024(4) 0.005(3) 0.003(3) 0.002(3)
C1 0.016(4) 0.021(5) 0.015(4) 0.005(4) 0.004(3) 0.008(4)
C2 0.013(4) 0.021(5) 0.019(5) -0.006(4) 0.000(3) -0.002(4)
C3 0.018(5) 0.027(6) 0.020(5) 0.003(4) 0.001(4) 0.005(4)
C4 0.028(5) 0.013(5) 0.025(5) 0.003(4) 0.006(4) 0.004(4)
C5 0.023(5) 0.021(5) 0.023(5) -0.002(4) 0.006(4) -0.007(4)
C6 0.017(4) 0.022(5) 0.020(5) 0.002(4) 0.003(4) 0.002(4)
C7 0.014(4) 0.033(6) 0.028(5) 0.008(5) 0.001(4) -0.001(4)
C8 0.028(5) 0.044(7) 0.020(5) -0.002(5) -0.004(4) 0.000(5)
C9 0.027(6) 0.031(7) 0.040(6) -0.008(5) -0.007(5) -0.007(5)
C10 0.020(4) 0.016(4) 0.024(4) 0.002(3) 0.005(3) 0.000(3)
C11 0.016(4) 0.018(5) 0.044(5) 0.005(4) 0.000(4) 0.011(4)
C12 0.021(4) 0.028(5) 0.021(4) -0.001(4) -0.002(4) -0.006(4)
I3 0.0458(4) 0.0404(5) 0.0280(4) -0.0037(3) 0.0042(3) 0.0118(4)
I4 0.0417(4) 0.0393(5) 0.0337(4) -0.0002(3) -0.0015(3) 0.0180(4)
Sb2 0.0280(3) 0.0257(4) 0.0143(3) -0.0029(3) -0.0020(2) 0.0045(3)
N3 0.024(5) 0.033(6) 0.033(5) -0.008(4) -0.008(4) -0.008(4)
N4 0.034(5) 0.034(5) 0.016(4) 0.004(4) 0.005(4) -0.004(4)
C13 0.017(4) 0.028(5) 0.009(4) 0.001(4) 0.000(3) 0.009(4)
C14 0.017(4) 0.013(5) 0.030(5) -0.007(4) 0.000(4) -0.001(4)
C15 0.031(5) 0.015(5) 0.021(5) 0.003(4) 0.008(4) 0.004(4)
C16 0.029(5) 0.020(5) 0.017(4) 0.003(4) 0.007(4) 0.005(4)
C17 0.015(4) 0.026(5) 0.016(4) -0.007(4) 0.000(3) 0.000(4)
C18 0.017(4) 0.019(5) 0.019(4) 0.000(4) 0.003(3) 0.001(4)
C19 0.034(6) 0.021(5) 0.031(5) -0.002(5) -0.001(4) -0.006(5)
C20 0.071(10) 0.031(7) 0.041(7) -0.011(6) -0.016(7) -0.019(7)
C21 0.028(6) 0.054(9) 0.062(9) -0.002(7) -0.004(6) -0.014(6)
C22 0.040(5) 0.009(5) 0.017(4) -0.004(4) 0.006(4) -0.006(4)
C23 0.038(7) 0.051(9) 0.039(7) -0.006(6) 0.019(5) -0.007(6)
C24 0.065(8) 0.026(6) 0.029(6) 0.002(5) 0.024(6) -0.015(6)
I5 0.0454(5) 0.0288(4) 0.0376(4) 0.0012(3) -0.0076(3) -0.0003(3)
I6 0.0198(3) 0.0264(4) 0.0331(4) 0.0013(3) 0.0031(3) -0.0006(3)
Sb3 0.0212(3) 0.0154(3) 0.0197(3) -0.0004(3) 0.0065(2) -0.0028(3)
N5 0.014(4) 0.018(4) 0.023(4) 0.003(3) 0.006(3) -0.002(3)
N6 0.053(6) 0.030(6) 0.033(5) -0.002(4) 0.027(5) -0.007(5)
C25 0.022(5) 0.016(5) 0.017(4) -0.002(4) 0.003(4) 0.001(4)
C26 0.016(4) 0.016(5) 0.017(4) 0.002(4) 0.001(3) -0.001(4)
C27 0.024(5) 0.012(5) 0.030(5) -0.001(4) 0.004(4) 0.005(4)
C28 0.025(5) 0.021(5) 0.032(5) 0.008(4) 0.003(4) -0.001(4)
C29 0.025(5) 0.022(5) 0.023(5) 0.004(4) 0.004(4) -0.009(4)
C30 0.033(5) 0.011(5) 0.022(5) -0.002(4) 0.007(4) -0.004(4)
C31 0.019(4) 0.018(5) 0.018(4) 0.005(4) 0.000(3) 0.003(4)
C32 0.026(5) 0.029(6) 0.018(5) 0.001(4) 0.003(4) 0.001(4)
C33 0.024(5) 0.030(6) 0.038(6) 0.006(5) 0.015(4) -0.010(4)
C34 0.033(6) 0.021(6) 0.044(7) 0.005(5) 0.027(5) -0.004(5)
C35 0.059(9) 0.068(10) 0.025(6) -0.003(6) 0.013(6) -0.029(8)
C36 0.069(9) 0.021(6) 0.074(10) -0.012(6) 0.050(8) -0.011(6)

loop_
_atom_type_symbol
_atom_type_description
_atom_type_scat_dispersion_real
_atom_type_scat_dispersion_imag
_atom_type_scat_source
C C 0.0033 0.0016 'International Tables Vol C Tables 4.2.6.8 and 6.1.1.4'
H H 0.0000 0.0000 'International Tables Vol C Tables 4.2.6.8 and 6.1.1.4'
I I -0.4742 1.8119 'International Tables Vol C Tables 4.2.6.8 and 6.1.1.4'
N N 0.0061 0.0033 'International Tables Vol C Tables 4.2.6.8 and 6.1.1.4'
Sb Sb -0.5866 1.5461 'International Tables Vol C Tables 4.2.6.8 and 6.1.1.4'

loop_
_geom_angle_atom_site_label_1
_geom_angle_atom_site_label_2
_geom_angle_atom_site_label_3
_geom_angle
_geom_angle_site_symmetry_1
_geom_angle_site_symmetry_3
_geom_angle_publ_flag
C1 Sb1 N2 73.9(3) . . ?
C1 Sb1 N1 74.0(3) . . ?
N2 Sb1 N1 147.9(3) . . ?
C1 Sb1 I2 91.7(2) . . ?
N2 Sb1 I2 86.04(19) . . ?
N1 Sb1 I2 93.9(2) . . ?
C1 Sb1 I1 89.7(2) . . ?
N2 Sb1 I1 94.76(19) . . ?
N1 Sb1 I1 86.1(2) . . ?
I2 Sb1 I1 178.55(3) . . ?
C9 N1 C8 109.3(9) . . ?
C9 N1 C7 112.4(8) . . ?
C8 N1 C7 110.1(9) . . ?
C9 N1 Sb1 111.7(7) . . ?
C8 N1 Sb1 110.2(6) . . ?
C7 N1 Sb1 103.1(6) . . ?
C10 N2 C12 108.6(8) . . ?
C10 N2 C11 110.7(8) . . ?
C12 N2 C11 108.2(8) . . ?
C10 N2 Sb1 104.6(6) . . ?
C12 N2 Sb1 110.5(6) . . ?
C11 N2 Sb1 114.0(6) . . ?
C6 C1 C2 120.5(9) . . ?
C6 C1 Sb1 120.8(7) . . ?
C2 C1 Sb1 118.8(7) . . ?
C3 C2 C1 117.8(9) . . ?
C3 C2 C7 123.2(9) . . ?
C1 C2 C7 118.9(9) . . ?
C4 C3 C2 120.7(9) . . ?
C4 C3 H3 119.6 . . ?
C2 C3 H3 119.6 . . ?
C5 C4 C3 120.8(9) . . ?
C5 C4 H4 119.6 . . ?
C3 C4 H4 119.6 . . ?
C4 C5 C6 120.0(9) . . ?
C4 C5 H5 120.0 . . ?
C6 C5 H5 120.0 . . ?
C5 C6 C1 120.2(9) . . ?
C5 C6 C10 123.4(9) . . ?
C1 C6 C10 116.3(9) . . ?
C2 C7 N1 111.1(8) . . ?
C2 C7 H7A 109.4 . . ?
N1 C7 H7A 109.4 . . ?
C2 C7 H7B 109.4 . . ?
N1 C7 H7B 109.4 . . ?
H7A C7 H7B 108.0 . . ?
N1 C8 H8A 109.5 . . ?
N1 C8 H8B 109.5 . . ?
H8A C8 H8B 109.5 . . ?
N1 C8 H8C 109.5 . . ?
H8A C8 H8C 109.5 . . ?
H8B C8 H8C 109.5 . . ?
N1 C9 H9A 109.5 . . ?
N1 C9 H9B 109.5 . . ?
H9A C9 H9B 109.5 . . ?
N1 C9 H9C 109.5 . . ?
H9A C9 H9C 109.5 . . ?
H9B C9 H9C 109.5 . . ?
N2 C10 C6 111.1(8) . . ?
N2 C10 H10A 109.4 . . ?
C6 C10 H10A 109.4 . . ?
N2 C10 H10B 109.4 . . ?
C6 C10 H10B 109.4 . . ?
H10A C10 H10B 108.0 . . ?
N2 C11 H11A 109.5 . . ?
N2 C11 H11B 109.5 . . ?
H11A C11 H11B 109.5 . . ?
N2 C11 H11C 109.5 . . ?
H11A C11 H11C 109.5 . . ?
H11B C11 H11C 109.5 . . ?
N2 C12 H12A 109.5 . . ?
N2 C12 H12B 109.5 . . ?
H12A C12 H12B 109.5 . . ?
N2 C12 H12C 109.5 . . ?
H12A C12 H12C 109.5 . . ?
H12B C12 H12C 109.5 . . ?
C13 Sb2 N3 74.1(4) . . ?
C13 Sb2 N4 74.1(3) . . ?
N3 Sb2 N4 148.2(3) . . ?
C13 Sb2 I3 89.1(3) . . ?
N3 Sb2 I3 85.2(2) . . ?
N4 Sb2 I3 93.6(2) . . ?
C13 Sb2 I4 90.6(3) . . ?
N3 Sb2 I4 95.4(2) . . ?
N4 Sb2 I4 85.6(2) . . ?
I3 Sb2 I4 179.26(4) . . ?
C19 N3 C21 108.7(10) . . ?
C19 N3 C20 112.3(10) . . ?
C21 N3 C20 108.5(10) . . ?
C19 N3 Sb2 103.9(6) . . ?
C21 N3 Sb2 109.5(8) . . ?
C20 N3 Sb2 113.8(8) . . ?
C23 N4 C24 108.7(10) . . ?
C23 N4 C22 110.1(9) . . ?
C24 N4 C22 111.0(9) . . ?
C23 N4 Sb2 111.4(8) . . ?
C24 N4 Sb2 111.5(7) . . ?
C22 N4 Sb2 104.2(6) . . ?
C14 C13 C18 122.2(8) . . ?
C14 C13 Sb2 119.3(7) . . ?
C18 C13 Sb2 118.5(7) . . ?
C13 C14 C15 119.3(9) . . ?
C13 C14 C19 118.3(9) . . ?
C15 C14 C19 122.3(9) . . ?
C16 C15 C14 118.9(9) . . ?
C16 C15 H15 120.5 . . ?
C14 C15 H15 120.5 . . ?
C17 C16 C15 121.6(9) . . ?
C17 C16 H16 119.2 . . ?
C15 C16 H16 119.2 . . ?
C16 C17 C18 119.4(9) . . ?
C16 C17 H17 120.3 . . ?
C18 C17 H17 120.3 . . ?
C13 C18 C17 118.6(9) . . ?
C13 C18 C22 119.0(8) . . ?
C17 C18 C22 122.3(9) . . ?
N3 C19 C14 111.7(9) . . ?
N3 C19 H19A 109.3 . . ?
C14 C19 H19A 109.3 . . ?
N3 C19 H19B 109.3 . . ?
C14 C19 H19B 109.3 . . ?
H19A C19 H19B 107.9 . . ?
N3 C20 H20A 109.5 . . ?
N3 C20 H20B 109.5 . . ?
H20A C20 H20B 109.5 . . ?
N3 C20 H20C 109.5 . . ?
H20A C20 H20C 109.5 . . ?
H20B C20 H20C 109.5 . . ?
N3 C21 H21A 109.5 . . ?
N3 C21 H21B 109.5 . . ?
H21A C21 H21B 109.5 . . ?
N3 C21 H21C 109.5 . . ?
H21A C21 H21C 109.5 . . ?
H21B C21 H21C 109.5 . . ?
N4 C22 C18 109.7(8) . . ?
N4 C22 H22A 109.7 . . ?
C18 C22 H22A 109.7 . . ?
N4 C22 H22B 109.7 . . ?
C18 C22 H22B 109.7 . . ?
H22A C22 H22B 108.2 . . ?
N4 C23 H23A 109.5 . . ?
N4 C23 H23B 109.5 . . ?
H23A C23 H23B 109.5 . . ?
N4 C23 H23C 109.5 . . ?
H23A C23 H23C 109.5 . . ?
H23B C23 H23C 109.5 . . ?
N4 C24 H24A 109.5 . . ?
N4 C24 H24B 109.5 . . ?
H24A C24 H24B 109.5 . . ?
N4 C24 H24C 109.5 . . ?
H24A C24 H24C 109.5 . . ?
H24B C24 H24C 109.5 . . ?
C25 Sb3 N6 73.8(4) . . ?
C25 Sb3 N5 73.9(3) . . ?
N6 Sb3 N5 147.6(3) . . ?
C25 Sb3 I5 92.3(3) . . ?
N6 Sb3 I5 94.4(3) . . ?
N5 Sb3 I5 85.43(19) . . ?
C25 Sb3 I6 90.1(3) . . ?
N6 Sb3 I6 86.3(3) . . ?
N5 Sb3 I6 95.25(19) . . ?
I5 Sb3 I6 177.57(3) . . ?
C33 N5 C32 107.4(8) . . ?
C33 N5 C31 110.0(8) . . ?
C32 N5 C31 109.7(8) . . ?
C33 N5 Sb3 115.4(6) . . ?
C32 N5 Sb3 110.3(6) . . ?
C31 N5 Sb3 104.1(5) . . ?
C36 N6 C34 110.9(10) . . ?
C36 N6 C35 108.7(11) . . ?
C34 N6 C35 109.1(10) . . ?
C36 N6 Sb3 113.2(7) . . ?
C34 N6 Sb3 104.4(6) . . ?
C35 N6 Sb3 110.5(8) . . ?
C26 C25 C30 121.4(9) . . ?
C26 C25 Sb3 119.8(7) . . ?
C30 C25 Sb3 118.8(7) . . ?
C25 C26 C27 119.7(9) . . ?
C25 C26 C31 118.0(9) . . ?
C27 C26 C31 122.2(9) . . ?
C28 C27 C26 118.7(9) . . ?
C28 C27 H27 120.7 . . ?
C26 C27 H27 120.7 . . ?
C29 C28 C27 122.0(10) . . ?
C29 C28 H28 119.0 . . ?
C27 C28 H28 119.0 . . ?
C28 C29 C30 118.7(9) . . ?
C28 C29 H29 120.7 . . ?
C30 C29 H29 120.7 . . ?
C25 C30 C29 119.5(9) . . ?
C25 C30 C34 118.0(9) . . ?
C29 C30 C34 122.4(9) . . ?
N5 C31 C26 110.3(8) . . ?
N5 C31 H31A 109.6 . . ?
C26 C31 H31A 109.6 . . ?
N5 C31 H31B 109.6 . . ?
C26 C31 H31B 109.6 . . ?
H31A C31 H31B 108.1 . . ?
N5 C32 H32A 109.5 . . ?
N5 C32 H32B 109.5 . . ?
H32A C32 H32B 109.5 . . ?
N5 C32 H32C 109.5 . . ?
H32A C32 H32C 109.5 . . ?
H32B C32 H32C 109.5 . . ?
N5 C33 H33A 109.5 . . ?
N5 C33 H33B 109.5 . . ?
H33A C33 H33B 109.5 . . ?
N5 C33 H33C 109.5 . . ?
H33A C33 H33C 109.5 . . ?
H33B C33 H33C 109.5 . . ?
N6 C34 C30 109.8(9) . . ?
N6 C34 H34A 109.7 . . ?
C30 C34 H34A 109.7 . . ?
N6 C34 H34B 109.7 . . ?
C30 C34 H34B 109.7 . . ?
H34A C34 H34B 108.2 . . ?
N6 C35 H35A 109.5 . . ?
N6 C35 H35B 109.5 . . ?
H35A C35 H35B 109.5 . . ?
N6 C35 H35C 109.5 . . ?
H35A C35 H35C 109.5 . . ?
H35B C35 H35C 109.5 . . ?
N6 C36 H36A 109.5 . . ?
N6 C36 H36B 109.5 . . ?
H36A C36 H36B 109.5 . . ?
N6 C36 H36C 109.5 . . ?
H36A C36 H36C 109.5 . . ?
H36B C36 H36C 109.5 . . ?

loop_
_geom_bond_atom_site_label_1
_geom_bond_atom_site_label_2
_geom_bond_distance
_geom_bond_site_symmetry_2
_geom_bond_publ_flag
I1 Sb1 3.0496(9) . ?
I2 Sb1 2.9749(10) . ?
Sb1 C1 2.102(10) . ?
Sb1 N2 2.466(8) . ?
Sb1 N1 2.493(8) . ?
N1 C9 1.461(14) . ?
N1 C8 1.470(14) . ?
N1 C7 1.494(14) . ?
N2 C10 1.479(13) . ?
N2 C12 1.481(13) . ?
N2 C11 1.489(12) . ?
C1 C6 1.401(14) . ?
C1 C2 1.415(12) . ?
C2 C3 1.410(15) . ?
C2 C7 1.464(14) . ?
C3 C4 1.390(15) . ?
C3 H3 0.9500 . ?
C4 C5 1.380(14) . ?
C4 H4 0.9500 . ?
C5 C6 1.387(15) . ?
C5 H5 0.9500 . ?
C6 C10 1.511(13) . ?
C7 H7A 0.9900 . ?
C7 H7B 0.9900 . ?
C8 H8A 0.9800 . ?
C8 H8B 0.9800 . ?
C8 H8C 0.9800 . ?
C9 H9A 0.9800 . ?
C9 H9B 0.9800 . ?
C9 H9C 0.9800 . ?
C10 H10A 0.9900 . ?
C10 H10B 0.9900 . ?
C11 H11A 0.9800 . ?
C11 H11B 0.9800 . ?
C11 H11C 0.9800 . ?
C12 H12A 0.9800 . ?
C12 H12B 0.9800 . ?
C12 H12C 0.9800 . ?
I3 Sb2 2.9693(11) . ?
I4 Sb2 3.0067(11) . ?
Sb2 C13 2.130(9) . ?
Sb2 N3 2.471(10) . ?
Sb2 N4 2.480(9) . ?
N3 C19 1.485(14) . ?
N3 C21 1.493(17) . ?
N3 C20 1.496(15) . ?
N4 C23 1.467(16) . ?
N4 C24 1.481(14) . ?
N4 C22 1.482(12) . ?
C13 C14 1.377(15) . ?
C13 C18 1.389(14) . ?
C14 C15 1.406(14) . ?
C14 C19 1.492(14) . ?
C15 C16 1.390(15) . ?
C15 H15 0.9500 . ?
C16 C17 1.388(14) . ?
C16 H16 0.9500 . ?
C17 C18 1.405(13) . ?
C17 H17 0.9500 . ?
C18 C22 1.510(13) . ?
C19 H19A 0.9900 . ?
C19 H19B 0.9900 . ?
C20 H20A 0.9800 . ?
C20 H20B 0.9800 . ?
C20 H20C 0.9800 . ?
C21 H21A 0.9800 . ?
C21 H21B 0.9800 . ?
C21 H21C 0.9800 . ?
C22 H22A 0.9900 . ?
C22 H22B 0.9900 . ?
C23 H23A 0.9800 . ?
C23 H23B 0.9800 . ?
C23 H23C 0.9800 . ?
C24 H24A 0.9800 . ?
C24 H24B 0.9800 . ?
C24 H24C 0.9800 . ?
I5 Sb3 2.9812(11) . ?
I6 Sb3 3.0199(10) . ?
Sb3 C25 2.125(10) . ?
Sb3 N6 2.456(9) . ?
Sb3 N5 2.470(8) . ?
N5 C33 1.483(12) . ?
N5 C32 1.484(12) . ?
N5 C31 1.493(13) . ?
N6 C36 1.459(16) . ?
N6 C34 1.485(15) . ?
N6 C35 1.493(17) . ?
C25 C26 1.374(13) . ?
C25 C30 1.395(14) . ?
C26 C27 1.403(14) . ?
C26 C31 1.508(13) . ?
C27 C28 1.390(14) . ?
C27 H27 0.9500 . ?
C28 C29 1.387(15) . ?
C28 H28 0.9500 . ?
C29 C30 1.399(14) . ?
C29 H29 0.9500 . ?
C30 C34 1.497(15) . ?
C31 H31A 0.9900 . ?
C31 H31B 0.9900 . ?
C32 H32A 0.9800 . ?
C32 H32B 0.9800 . ?
C32 H32C 0.9800 . ?
C33 H33A 0.9800 . ?
C33 H33B 0.9800 . ?
C33 H33C 0.9800 . ?
C34 H34A 0.9900 . ?
C34 H34B 0.9900 . ?
C35 H35A 0.9800 . ?
C35 H35B 0.9800 . ?
C35 H35C 0.9800 . ?
C36 H36A 0.9800 . ?
C36 H36B 0.9800 . ?
C36 H36C 0.9800 . ?

loop_
_geom_torsion_atom_site_label_1
_geom_torsion_atom_site_label_2
_geom_torsion_atom_site_label_3
_geom_torsion_atom_site_label_4
_geom_torsion
_geom_torsion_site_symmetry_1
_geom_torsion_site_symmetry_2
_geom_torsion_site_symmetry_3
_geom_torsion_site_symmetry_4
_geom_torsion_publ_flag
C6 C1 C2 C3 0.2(14) . . . . ?
Sb1 C1 C2 C3 179.6(7) . . . . ?
C6 C1 C2 C7 -177.3(9) . . . . ?
Sb1 C1 C2 C7 2.1(12) . . . . ?
C1 C2 C3 C4 -0.8(15) . . . . ?
C7 C2 C3 C4 176.6(9) . . . . ?
C2 C3 C4 C5 0.2(15) . . . . ?
C3 C4 C5 C6 1.2(15) . . . . ?
C4 C5 C6 C1 -1.7(15) . . . . ?
C4 C5 C6 C10 176.3(9) . . . . ?
C2 C1 C6 C5 1.0(14) . . . . ?
Sb1 C1 C6 C5 -178.3(7) . . . . ?
C2 C1 C6 C10 -177.2(9) . . . . ?
Sb1 C1 C6 C10 3.5(12) . . . . ?
C3 C2 C7 N1 151.0(9) . . . . ?
C1 C2 C7 N1 -31.6(13) . . . . ?
C9 N1 C7 C2 159.2(9) . . . . ?
C8 N1 C7 C2 -78.7(10) . . . . ?
Sb1 N1 C7 C2 38.8(9) . . . . ?
C12 N2 C10 C6 -80.0(9) . . . . ?
C11 N2 C10 C6 161.3(8) . . . . ?
Sb1 N2 C10 C6 38.0(9) . . . . ?
C5 C6 C10 N2 150.6(9) . . . . ?
C1 C6 C10 N2 -31.2(12) . . . . ?
C18 C13 C14 C15 0.0(15) . . . . ?
Sb2 C13 C14 C15 179.9(7) . . . . ?
C18 C13 C14 C19 -176.0(9) . . . . ?
Sb2 C13 C14 C19 3.8(12) . . . . ?
C13 C14 C15 C16 -0.2(14) . . . . ?
C19 C14 C15 C16 175.7(10) . . . . ?
C14 C15 C16 C17 0.3(15) . . . . ?
C15 C16 C17 C18 -0.1(15) . . . . ?
C14 C13 C18 C17 0.1(14) . . . . ?
Sb2 C13 C18 C17 -179.7(7) . . . . ?
C14 C13 C18 C22 -175.6(9) . . . . ?
Sb2 C13 C18 C22 4.6(12) . . . . ?
C16 C17 C18 C13 -0.1(14) . . . . ?
C16 C17 C18 C22 175.5(9) . . . . ?
C21 N3 C19 C14 -79.3(12) . . . . ?
C20 N3 C19 C14 160.7(10) . . . . ?
Sb2 N3 C19 C14 37.2(10) . . . . ?
C13 C14 C19 N3 -31.2(14) . . . . ?
C15 C14 C19 N3 152.9(10) . . . . ?
C23 N4 C22 C18 -80.0(11) . . . . ?
C24 N4 C22 C18 159.6(9) . . . . ?
Sb2 N4 C22 C18 39.6(9) . . . . ?
C13 C18 C22 N4 -33.4(12) . . . . ?
C17 C18 C22 N4 151.1(9) . . . . ?
C30 C25 C26 C27 0.1(14) . . . . ?
Sb3 C25 C26 C27 179.8(7) . . . . ?
C30 C25 C26 C31 -175.2(9) . . . . ?
Sb3 C25 C26 C31 4.4(11) . . . . ?
C25 C26 C27 C28 -1.1(14) . . . . ?
C31 C26 C27 C28 174.1(9) . . . . ?
C26 C27 C28 C29 1.4(15) . . . . ?
C27 C28 C29 C30 -0.7(16) . . . . ?
C26 C25 C30 C29 0.6(15) . . . . ?
Sb3 C25 C30 C29 -179.0(7) . . . . ?
C26 C25 C30 C34 -176.9(10) . . . . ?
Sb3 C25 C30 C34 3.5(13) . . . . ?
C28 C29 C30 C25 -0.3(15) . . . . ?
C28 C29 C30 C34 177.0(10) . . . . ?
C33 N5 C31 C26 163.0(8) . . . . ?
C32 N5 C31 C26 -79.1(9) . . . . ?
Sb3 N5 C31 C26 38.9(8) . . . . ?
C25 C26 C31 N5 -32.6(11) . . . . ?
C27 C26 C31 N5 152.1(9) . . . . ?
C36 N6 C34 C30 162.6(10) . . . . ?
C35 N6 C34 C30 -77.7(12) . . . . ?
Sb3 N6 C34 C30 40.4(10) . . . . ?
C25 C30 C34 N6 -32.9(14) . . . . ?
C29 C30 C34 N6 149.7(10) . . . . ?
